data_7249306
loop_
_publ_author_name
'Li, Haonan'
'Gao, Chenping'
'Li, Zhibin'
'Guo, Yanchun'
'Cao, Shuxia'
'Zhao, Yufen'

_publ_section_title
;
 Structural insight into imidazopyridines and benzimidazoles: the
 importance of the hydrogen bond, \p-stacking interactions and
 intramolecular charge transfer effect for fluorescence
;
_journal_issue 38
_journal_name_full CrystEngComm
_journal_page_first 5380
_journal_page_last 5392
_journal_paper_doi 10.1039/D4CE00714J
_journal_volume 26
_journal_year 2024
_chemical_formula_sum 'C14 H12 N2'
_chemical_formula_weight 208.26
_space_group_crystal_system tetragonal
_space_group_IT_number 76
_space_group_name_Hall 'P 4w'
_space_group_name_H-M_alt 'P 41'
_atom_sites_solution_hydrogens mixed
_audit_creation_method SHELXL-2014/7
_audit_update_record
;
2023-01-12 deposited with the CCDC.	2024-08-26 downloaded from the CCDC.
;
_cell_angle_alpha 90
_cell_angle_beta 90
_cell_angle_gamma 90
_cell_formula_units_Z 4
_cell_length_a 8.8835(11)
_cell_length_b 8.8835(11)
_cell_length_c 14.400(2)
_cell_measurement_temperature 293(2)
_cell_volume 1136.4(3)
_computing_structure_refinement 'SHELXL-2014/7 (Sheldrick, 2014)'
_diffrn_ambient_temperature 293(2)
_diffrn_measured_fraction_theta_full 1.000
_diffrn_measured_fraction_theta_max 1.000
_diffrn_radiation_type CuK\a
_diffrn_radiation_wavelength 1.54184
_diffrn_reflns_av_R_equivalents 0.0432
_diffrn_reflns_av_unetI/netI 0.0385
_diffrn_reflns_Laue_measured_fraction_full 1.000
_diffrn_reflns_Laue_measured_fraction_max 1.000
_diffrn_reflns_limit_h_max 10
_diffrn_reflns_limit_h_min -10
_diffrn_reflns_limit_k_max 10
_diffrn_reflns_limit_k_min -10
_diffrn_reflns_limit_l_max 17
_diffrn_reflns_limit_l_min -15
_diffrn_reflns_number 7582
_diffrn_reflns_point_group_measured_fraction_full 0.928
_diffrn_reflns_point_group_measured_fraction_max 0.928
_diffrn_reflns_theta_full 66.947
_diffrn_reflns_theta_max 66.947
_diffrn_reflns_theta_min 4.978
_exptl_absorpt_coefficient_mu 0.568
_exptl_crystal_density_diffrn 1.217
_exptl_crystal_F_000 440
_exptl_crystal_size_max 0.220
_exptl_crystal_size_mid 0.090
_exptl_crystal_size_min 0.070
_refine_diff_density_max 0.126
_refine_diff_density_min -0.119
_refine_diff_density_rms 0.027
_refine_ls_abs_structure_details
;
 Flack x determined using 590 quotients [(I+)-(I-)]/[(I+)+(I-)]
 (Parsons, Flack and Wagner, Acta Cryst. B69 (2013) 249-259).
;
_refine_ls_abs_structure_Flack -0.8(5)
_refine_ls_extinction_coef 0.0158(19)
_refine_ls_extinction_expression Fc^*^=kFc[1+0.001xFc^2^\l^3^/sin(2\q)]^-1/4^
_refine_ls_extinction_method 'SHELXL-2014/7 (Sheldrick 2014'
_refine_ls_goodness_of_fit_ref 1.051
_refine_ls_hydrogen_treatment mixed
_refine_ls_matrix_type full
_refine_ls_number_parameters 151
_refine_ls_number_reflns 1882
_refine_ls_number_restraints 1
_refine_ls_restrained_S_all 1.051
_refine_ls_R_factor_all 0.0508
_refine_ls_R_factor_gt 0.0392
_refine_ls_shift/su_max 0.000
_refine_ls_shift/su_mean 0.000
_refine_ls_structure_factor_coef Fsqd
_refine_ls_weighting_details 'w=1/[\s^2^(Fo^2^)+(0.0641P)^2^+0.0292P] where P=(Fo^2^+2Fc^2^)/3'
_refine_ls_weighting_scheme calc
_refine_ls_wR_factor_gt 0.1048
_refine_ls_wR_factor_ref 0.1181
_reflns_Friedel_coverage 0.781
_reflns_Friedel_fraction_full 0.851
_reflns_Friedel_fraction_max 0.851
_reflns_number_gt 1586
_reflns_number_total 1882
_reflns_threshold_expression 'I > 2\s(I)'
_cod_data_source_file d4ce00714j2.cif
_cod_data_source_block 202210190
_cod_depositor_comments 'Adding full bibliography for 7249304--7249307.cif.'
_cod_database_code 7249306
_shelx_shelxl_version_number 2014/7
_shelx_space_group_comment
;
The symmetry employed for this shelxl refinement is uniquely defined
by the following loop, which should always be used as a source of
symmetry information in preference to the above space-group names.
They are only intended as comments.
;
_shelx_estimated_absorpt_t_min 0.885
_shelx_estimated_absorpt_t_max 0.961

loop_
_space_group_symop_operation_xyz
'x, y, z'
'-y, x, z+1/4'
'-x, -y, z+1/2'
'y, -x, z+3/4'

loop_
_atom_site_label
_atom_site_type_symbol
_atom_site_fract_x
_atom_site_fract_y
_atom_site_fract_z
_atom_site_U_iso_or_equiv
_atom_site_adp_type
_atom_site_occupancy
_atom_site_site_symmetry_order
_atom_site_calc_flag
_atom_site_refinement_flags_posn
_atom_site_refinement_flags_adp
_atom_site_refinement_flags_occupancy
_atom_site_disorder_assembly
_atom_site_disorder_group
N1 N 0.3640(3) 0.6960(3) 0.60684(18) 0.0435(7) Uani 1 1 d . . . . .
H1 H 0.417(5) 0.718(4) 0.560(3) 0.056(11) Uiso 1 1 d . . . . .
N2 N 0.2282(3) 0.5455(3) 0.6988(2) 0.0473(7) Uani 1 1 d . . . . .
C1 C 0.3015(5) 0.9437(4) 0.6839(3) 0.0590(10) Uani 1 1 d . . . . .
H1A H 0.3576 1.0062 0.6454 0.071 Uiso 1 1 calc R U . . .
C2 C 0.2181(5) 1.0002(5) 0.7568(3) 0.0684(12) Uani 1 1 d . . . . .
H2 H 0.2173 1.1035 0.7672 0.082 Uiso 1 1 calc R U . . .
C3 C 0.1350(5) 0.9071(5) 0.8154(3) 0.0671(11) Uani 1 1 d . . . . .
H3 H 0.0816 0.9493 0.8645 0.081 Uiso 1 1 calc R U . . .
C4 C 0.1306(4) 0.7544(5) 0.8020(3) 0.0575(9) Uani 1 1 d . . . . .
H4 H 0.0742 0.6927 0.8409 0.069 Uiso 1 1 calc R U . . .
C5 C 0.2128(4) 0.6945(4) 0.7285(2) 0.0442(7) Uani 1 1 d . . . . .
C6 C 0.2973(4) 0.7894(4) 0.6711(2) 0.0430(8) Uani 1 1 d . . . . .
C7 C 0.3188(4) 0.5521(4) 0.6264(2) 0.0427(7) Uani 1 1 d . . . . .
C8 C 0.3772(4) 0.4227(4) 0.5728(2) 0.0484(8) Uani 1 1 d . . . . .
C9 C 0.5310(5) 0.4148(5) 0.5575(3) 0.0619(10) Uani 1 1 d . . . . .
H9 H 0.5930 0.4912 0.5795 0.074 Uiso 1 1 calc R U . . .
C10 C 0.5942(7) 0.2940(6) 0.5095(3) 0.0817(16) Uani 1 1 d . . . . .
H10 H 0.6977 0.2884 0.5008 0.098 Uiso 1 1 calc R U . . .
C11 C 0.5012(7) 0.1830(5) 0.4751(3) 0.0823(15) Uani 1 1 d . . . . .
H11 H 0.5418 0.1021 0.4427 0.099 Uiso 1 1 calc R U . . .
C12 C 0.3482(7) 0.1921(5) 0.4889(3) 0.0763(14) Uani 1 1 d . . . . .
H12 H 0.2869 0.1167 0.4648 0.092 Uiso 1 1 calc R U . . .
C13 C 0.2820(5) 0.3106(4) 0.5377(3) 0.0593(10) Uani 1 1 d . . . . .
C14 C 0.1143(6) 0.3149(6) 0.5491(4) 0.0865(15) Uani 1 1 d . . . . .
H14A H 0.0888 0.2910 0.6122 0.130 Uiso 1 1 calc R U . . .
H14B H 0.0689 0.2426 0.5082 0.130 Uiso 1 1 calc R U . . .
H14C H 0.0780 0.4137 0.5342 0.130 Uiso 1 1 calc R U . . .

loop_
_atom_site_aniso_label
_atom_site_aniso_U_11
_atom_site_aniso_U_22
_atom_site_aniso_U_33
_atom_site_aniso_U_23
_atom_site_aniso_U_13
_atom_site_aniso_U_12
N1 0.0472(15) 0.0490(16) 0.0344(15) 0.0013(11) 0.0052(12) 0.0008(13)
N2 0.0528(16) 0.0485(16) 0.0408(16) 0.0036(12) 0.0049(12) 0.0044(12)
C1 0.070(3) 0.052(2) 0.054(2) -0.0034(17) -0.0031(18) -0.0076(18)
C2 0.085(3) 0.054(2) 0.066(3) -0.0195(19) -0.004(2) 0.002(2)
C3 0.075(3) 0.075(3) 0.051(2) -0.019(2) 0.0060(19) 0.009(2)
C4 0.059(2) 0.071(2) 0.043(2) -0.0060(17) 0.0066(16) 0.0018(18)
C5 0.0456(18) 0.0510(18) 0.0361(17) -0.0020(14) -0.0024(13) 0.0031(14)
C6 0.0448(18) 0.0489(18) 0.0353(18) -0.0007(13) -0.0025(13) 0.0005(14)
C7 0.0473(18) 0.0465(17) 0.0343(15) 0.0027(13) -0.0020(13) 0.0052(15)
C8 0.062(2) 0.0456(18) 0.0372(17) 0.0018(13) 0.0012(14) 0.0117(15)
C9 0.064(2) 0.068(2) 0.053(2) -0.0031(18) -0.0007(19) 0.0185(19)
C10 0.086(3) 0.093(4) 0.066(3) -0.003(2) 0.007(2) 0.047(3)
C11 0.126(4) 0.059(3) 0.062(3) -0.006(2) 0.011(3) 0.033(3)
C12 0.118(4) 0.050(2) 0.061(3) -0.0055(19) 0.013(3) 0.004(2)
C13 0.084(3) 0.0446(19) 0.049(2) 0.0009(16) 0.0061(18) 0.0008(18)
C14 0.084(3) 0.080(3) 0.095(4) -0.024(3) 0.009(3) -0.020(3)

loop_
_atom_type_symbol
_atom_type_description
_atom_type_scat_dispersion_real
_atom_type_scat_dispersion_imag
_atom_type_scat_source
C C 0.0181 0.0091 'International Tables Vol C Tables 4.2.6.8 and 6.1.1.4'
H H 0.0000 0.0000 'International Tables Vol C Tables 4.2.6.8 and 6.1.1.4'
N N 0.0311 0.0180 'International Tables Vol C Tables 4.2.6.8 and 6.1.1.4'

loop_
_geom_angle_atom_site_label_1
_geom_angle_atom_site_label_2
_geom_angle_atom_site_label_3
_geom_angle
_geom_angle_site_symmetry_1
_geom_angle_site_symmetry_3
_geom_angle_publ_flag
C7 N1 C6 107.4(3) . . ?
C7 N1 H1 123(3) . . ?
C6 N1 H1 129(3) . . ?
C7 N2 C5 105.0(3) . . ?
C2 C1 C6 116.6(4) . . ?
C2 C1 H1A 121.7 . . ?
C6 C1 H1A 121.7 . . ?
C1 C2 C3 122.0(4) . . ?
C1 C2 H2 119.0 . . ?
C3 C2 H2 119.0 . . ?
C4 C3 C2 121.2(4) . . ?
C4 C3 H3 119.4 . . ?
C2 C3 H3 119.4 . . ?
C3 C4 C5 118.1(4) . . ?
C3 C4 H4 121.0 . . ?
C5 C4 H4 121.0 . . ?
C4 C5 N2 130.2(3) . . ?
C4 C5 C6 120.0(3) . . ?
N2 C5 C6 109.7(3) . . ?
N1 C6 C1 132.5(3) . . ?
N1 C6 C5 105.4(3) . . ?
C1 C6 C5 122.2(3) . . ?
N2 C7 N1 112.5(3) . . ?
N2 C7 C8 126.3(3) . . ?
N1 C7 C8 121.1(3) . . ?
C9 C8 C13 120.2(3) . . ?
C9 C8 C7 117.9(3) . . ?
C13 C8 C7 121.9(3) . . ?
C8 C9 C10 121.0(5) . . ?
C8 C9 H9 119.5 . . ?
C10 C9 H9 119.5 . . ?
C11 C10 C9 119.2(5) . . ?
C11 C10 H10 120.4 . . ?
C9 C10 H10 120.4 . . ?
C12 C11 C10 119.9(4) . . ?
C12 C11 H11 120.0 . . ?
C10 C11 H11 120.0 . . ?
C11 C12 C13 122.2(5) . . ?
C11 C12 H12 118.9 . . ?
C13 C12 H12 118.9 . . ?
C12 C13 C8 117.6(4) . . ?
C12 C13 C14 119.6(4) . . ?
C8 C13 C14 122.9(3) . . ?
C13 C14 H14A 109.5 . . ?
C13 C14 H14B 109.5 . . ?
H14A C14 H14B 109.5 . . ?
C13 C14 H14C 109.5 . . ?
H14A C14 H14C 109.5 . . ?
H14B C14 H14C 109.5 . . ?

loop_
_geom_bond_atom_site_label_1
_geom_bond_atom_site_label_2
_geom_bond_distance
_geom_bond_site_symmetry_2
_geom_bond_publ_flag
N1 C7 1.369(4) . ?
N1 C6 1.376(4) . ?
N1 H1 0.84(4) . ?
N2 C7 1.319(4) . ?
N2 C5 1.398(4) . ?
C1 C2 1.379(6) . ?
C1 C6 1.384(5) . ?
C1 H1A 0.9300 . ?
C2 C3 1.393(7) . ?
C2 H2 0.9300 . ?
C3 C4 1.371(6) . ?
C3 H3 0.9300 . ?
C4 C5 1.392(5) . ?
C4 H4 0.9300 . ?
C5 C6 1.399(5) . ?
C7 C8 1.479(4) . ?
C8 C9 1.386(5) . ?
C8 C13 1.401(6) . ?
C9 C10 1.394(6) . ?
C9 H9 0.9300 . ?
C10 C11 1.378(8) . ?
C10 H10 0.9300 . ?
C11 C12 1.375(8) . ?
C11 H11 0.9300 . ?
C12 C13 1.396(6) . ?
C12 H12 0.9300 . ?
C13 C14 1.498(6) . ?
C14 H14A 0.9600 . ?
C14 H14B 0.9600 . ?
C14 H14C 0.9600 . ?

loop_
_geom_hbond_atom_site_label_D
_geom_hbond_atom_site_label_H
_geom_hbond_atom_site_label_A
_geom_hbond_distance_DH
_geom_hbond_distance_HA
_geom_hbond_distance_DA
_geom_hbond_angle_DHA
_geom_hbond_site_symmetry_A
N1 H1 N2 0.84(4) 2.03(4) 2.869(4) 180(5) 4_564

loop_
_geom_torsion_atom_site_label_1
_geom_torsion_atom_site_label_2
_geom_torsion_atom_site_label_3
_geom_torsion_atom_site_label_4
_geom_torsion
_geom_torsion_site_symmetry_1
_geom_torsion_site_symmetry_2
_geom_torsion_site_symmetry_3
_geom_torsion_site_symmetry_4
_geom_torsion_publ_flag
C6 C1 C2 C3 0.7(6) . . . . ?
C1 C2 C3 C4 -1.1(7) . . . . ?
C2 C3 C4 C5 0.6(6) . . . . ?
C3 C4 C5 N2 -179.8(4) . . . . ?
C3 C4 C5 C6 0.3(5) . . . . ?
C7 N2 C5 C4 -179.9(4) . . . . ?
C7 N2 C5 C6 0.0(4) . . . . ?
C7 N1 C6 C1 -179.1(4) . . . . ?
C7 N1 C6 C5 0.2(3) . . . . ?
C2 C1 C6 N1 179.5(4) . . . . ?
C2 C1 C6 C5 0.3(5) . . . . ?
C4 C5 C6 N1 179.8(3) . . . . ?
N2 C5 C6 N1 -0.1(4) . . . . ?
C4 C5 C6 C1 -0.8(5) . . . . ?
N2 C5 C6 C1 179.3(3) . . . . ?
C5 N2 C7 N1 0.2(4) . . . . ?
C5 N2 C7 C8 176.4(3) . . . . ?
C6 N1 C7 N2 -0.3(4) . . . . ?
C6 N1 C7 C8 -176.7(3) . . . . ?
N2 C7 C8 C9 -128.9(4) . . . . ?
N1 C7 C8 C9 47.0(4) . . . . ?
N2 C7 C8 C13 51.2(5) . . . . ?
N1 C7 C8 C13 -132.8(4) . . . . ?
C13 C8 C9 C10 -1.8(6) . . . . ?
C7 C8 C9 C10 178.4(4) . . . . ?
C8 C9 C10 C11 1.5(7) . . . . ?
C9 C10 C11 C12 -0.3(7) . . . . ?
C10 C11 C12 C13 -0.5(7) . . . . ?
C11 C12 C13 C8 0.3(6) . . . . ?
C11 C12 C13 C14 179.2(5) . . . . ?
C9 C8 C13 C12 0.9(5) . . . . ?
C7 C8 C13 C12 -179.3(3) . . . . ?
C9 C8 C13 C14 -178.0(4) . . . . ?
C7 C8 C13 C14 1.8(6) . . . . ?
